data_4306761
loop_
_publ_author_name
'Chinwon Rim'
'Hongming Zhang'
'David Y. Son'

_publ_contact_author_address
;Department of Chemistry
Southern Methodist University
Dallas, TX 75275-0314
;
_publ_contact_author_email dson@smu.edu
_publ_contact_author_name 'Professor David Y. Son'
_publ_section_title
;
Silyl-Substituted Thioether Ligands and Their Ag(I) Complexes
;
_journal_name_full 'Inorganic Chemistry'
_journal_page_first 11993
_journal_page_last 12003
_journal_paper_doi 10.1021/ic801580t
_journal_volume 47
_journal_year 2008
_chemical_formula_sum 'C25 H56 Ag F3 O3 S5 Si2'
_chemical_formula_weight 786.05
_chemical_name_systematic
; 
 ? 
;
_space_group_IT_number 2
_symmetry_cell_setting triclinic
_symmetry_space_group_name_Hall '-P 1'
_symmetry_space_group_name_H-M 'P -1'
_atom_sites_solution_hydrogens geom
_atom_sites_solution_primary direct
_atom_sites_solution_secondary difmap
_audit_creation_method SHELXL-97
_cell_angle_alpha 99.526(2)
_cell_angle_beta 97.962(2)
_cell_angle_gamma 99.398(2)
_cell_formula_units_Z 2
_cell_length_a 7.7185(8)
_cell_length_b 14.5692(14)
_cell_length_c 17.7565(18)
_cell_measurement_reflns_used 5518
_cell_measurement_temperature 296(2)
_cell_measurement_theta_max 22.75
_cell_measurement_theta_min 2.57
_cell_volume 1914.5(3)
_computing_cell_refinement 'Bruker SAINT'
_computing_data_collection 'Bruker SMART'
_computing_data_reduction 'Bruker SAINT'
_computing_molecular_graphics 'Bruker SHELXTL'
_computing_publication_material 'Bruker SHELXTL'
_computing_structure_refinement 'SHELXL-97 (Sheldrick, 1997)'
_computing_structure_solution 'SHELXS-97 (Sheldrick, 1990)'
_diffrn_ambient_temperature 296(2)
_diffrn_detector_area_resol_mean 83.33
_diffrn_measured_fraction_theta_full 0.948
_diffrn_measured_fraction_theta_max 0.948
_diffrn_measurement_device_type 'Bruker APEX'
_diffrn_measurement_method 'phi and omega scans'
_diffrn_radiation_monochromator graphite
_diffrn_radiation_source 'fine-focus sealed tube'
_diffrn_radiation_type MoK\a
_diffrn_radiation_wavelength 0.71073
_diffrn_reflns_av_R_equivalents 0.000
_diffrn_reflns_av_sigmaI/netI 0.054
_diffrn_reflns_limit_h_max 10
_diffrn_reflns_limit_h_min -10
_diffrn_reflns_limit_k_max 19
_diffrn_reflns_limit_k_min -19
_diffrn_reflns_limit_l_max 23
_diffrn_reflns_limit_l_min 0
_diffrn_reflns_number 10665
_diffrn_reflns_theta_full 28.37
_diffrn_reflns_theta_max 28.37
_diffrn_reflns_theta_min 1.68
_exptl_absorpt_coefficient_mu 0.900
_exptl_absorpt_correction_T_max 0.888
_exptl_absorpt_correction_T_min 0.690
_exptl_absorpt_correction_type multi-scan
_exptl_absorpt_process_details 'Bruker TWINABS'
_exptl_crystal_colour colorless
_exptl_crystal_density_diffrn 1.364
_exptl_crystal_density_method 'not measured'
_exptl_crystal_description rods
_exptl_crystal_F_000 824
_exptl_crystal_size_max 0.45
_exptl_crystal_size_mid 0.36
_exptl_crystal_size_min 0.14
_refine_diff_density_max 0.754
_refine_diff_density_min -0.290
_refine_diff_density_rms 0.074
_refine_ls_extinction_method none
_refine_ls_goodness_of_fit_ref 1.010
_refine_ls_hydrogen_treatment constr
_refine_ls_matrix_type full
_refine_ls_number_parameters 443
_refine_ls_number_reflns 10672
_refine_ls_number_restraints 308
_refine_ls_restrained_S_all 1.016
_refine_ls_R_factor_all 0.087
_refine_ls_R_factor_gt 0.059
_refine_ls_shift/su_max 0.001
_refine_ls_shift/su_mean 0.000
_refine_ls_structure_factor_coef Fsqd
_refine_ls_weighting_details 'calc w=1/[\s^2^(Fo^2^)+(0.0692P)^2^+0.0000P] where P=(Fo^2^+2Fc^2^)/3'
_refine_ls_weighting_scheme calc
_refine_ls_wR_factor_gt 0.131
_refine_ls_wR_factor_ref 0.141
_reflns_number_gt 7227
_reflns_number_total 10672
_reflns_threshold_expression >2sigma(I)
_cod_data_source_file ic801580t_si_001_3.cif
_cod_data_source_block 1b-M
_cod_database_code 4306761

loop_
_symmetry_equiv_pos_as_xyz
'x, y, z'
'-x, -y, -z'

loop_
_atom_site_label
_atom_site_type_symbol
_atom_site_fract_x
_atom_site_fract_y
_atom_site_fract_z
_atom_site_U_iso_or_equiv
_atom_site_adp_type
_atom_site_occupancy
_atom_site_symmetry_multiplicity
_atom_site_calc_flag
_atom_site_refinement_flags
_atom_site_disorder_assembly
_atom_site_disorder_group
Ag Ag 0.07651(6) 0.34587(2) 0.68229(2) 0.07608(16) Uani 1 1 d . . .
Si1 Si -0.07140(15) 0.15191(8) 0.82433(7) 0.0504(3) Uani 1 1 d . A .
Si2 Si 0.41113(16) 0.64039(8) 0.79541(7) 0.0549(3) Uani 1 1 d . A .
S1 S 0.18803(15) 0.20591(8) 0.71385(7) 0.0583(3) Uani 1 1 d . A .
S2 S 0.03946(18) 0.00021(8) 0.71023(8) 0.0734(4) Uani 1 1 d . A .
S3 S 0.05853(15) 0.51676(7) 0.70167(6) 0.0548(3) Uani 1 1 d . A .
S4 S 0.41373(17) 0.47058(8) 0.66538(7) 0.0637(3) Uani 1 1 d . A .
C1 C 0.2434(8) 0.1593(4) 0.6206(3) 0.0869(16) Uani 1 1 d . . .
H1A H 0.2676 0.0967 0.6204 0.130 Uiso 1 1 calc R A .
H1B H 0.3467 0.1999 0.6118 0.130 Uiso 1 1 calc R . .
H1C H 0.1449 0.1567 0.5803 0.130 Uiso 1 1 calc R . .
C2 C -0.0723(9) -0.0486(4) 0.6129(4) 0.110(2) Uani 1 1 d . . .
H2A H -0.1950 -0.0423 0.6084 0.165 Uiso 1 1 calc R . .
H2B H -0.0654 -0.1144 0.6005 0.165 Uiso 1 1 calc R . .
H2C H -0.0163 -0.0151 0.5777 0.165 Uiso 1 1 calc R . .
C3 C -0.0012(5) 0.1198(3) 0.7247(2) 0.0465(9) Uani 1 1 d . . .
H3 H -0.1015 0.1218 0.6850 0.056 Uiso 1 1 calc R A .
C4 C -0.1140(6) 0.2762(3) 0.8346(3) 0.0609(11) Uani 1 1 d . . .
H4 H -0.0047 0.3150 0.8261 0.073 Uiso 1 1 calc R A .
C5 C 0.1098(7) 0.1491(4) 0.9069(3) 0.0799(15) Uani 1 1 d . . .
H5 H 0.0578 0.1660 0.9534 0.096 Uiso 1 1 calc R A .
C6 C -0.2716(7) 0.0596(4) 0.8243(3) 0.0817(15) Uani 1 1 d . . .
H6 H -0.2262 0.0003 0.8175 0.098 Uiso 1 1 calc R A .
C7 C -0.2647(7) 0.2909(4) 0.7736(3) 0.0832(16) Uani 1 1 d . A .
H7A H -0.3777 0.2622 0.7840 0.125 Uiso 1 1 calc R . .
H7B H -0.2494 0.2620 0.7229 0.125 Uiso 1 1 calc R . .
H7C H -0.2607 0.3575 0.7759 0.125 Uiso 1 1 calc R . .
C8 C -0.1432(9) 0.3198(4) 0.9168(3) 0.101(2) Uani 1 1 d . A .
H8A H -0.1563 0.3845 0.9183 0.152 Uiso 1 1 calc R . .
H8B H -0.0424 0.3177 0.9543 0.152 Uiso 1 1 calc R . .
H8C H -0.2489 0.2842 0.9284 0.152 Uiso 1 1 calc R . .
C9 C 0.1557(9) 0.0564(5) 0.9128(4) 0.123(3) Uani 1 1 d . A .
H9A H 0.2208 0.0377 0.8723 0.184 Uiso 1 1 calc R . .
H9B H 0.0486 0.0102 0.9075 0.184 Uiso 1 1 calc R . .
H9C H 0.2278 0.0606 0.9623 0.184 Uiso 1 1 calc R . .
C10 C 0.2747(7) 0.2281(5) 0.9164(3) 0.098(2) Uani 1 1 d . A .
H10A H 0.3543 0.2284 0.9631 0.147 Uiso 1 1 calc R . .
H10B H 0.2381 0.2883 0.9193 0.147 Uiso 1 1 calc R . .
H10C H 0.3345 0.2168 0.8728 0.147 Uiso 1 1 calc R . .
C11 C -0.4187(7) 0.0444(5) 0.7546(4) 0.105(2) Uani 1 1 d . A .
H11A H -0.5145 -0.0045 0.7589 0.157 Uiso 1 1 calc R . .
H11B H -0.3726 0.0259 0.7081 0.157 Uiso 1 1 calc R . .
H11C H -0.4620 0.1023 0.7528 0.157 Uiso 1 1 calc R . .
C12 C -0.3363(9) 0.0632(5) 0.8993(4) 0.118(2) Uani 1 1 d . A .
H12A H -0.4173 0.0053 0.8980 0.176 Uiso 1 1 calc R . .
H12B H -0.3965 0.1157 0.9081 0.176 Uiso 1 1 calc R . .
H12C H -0.2369 0.0711 0.9404 0.176 Uiso 1 1 calc R . .
C13 C -0.0610(7) 0.5353(4) 0.6127(3) 0.0748(14) Uani 1 1 d . . .
H13A H -0.0299 0.6006 0.6087 0.112 Uiso 1 1 calc R A .
H13B H -0.1868 0.5191 0.6123 0.112 Uiso 1 1 calc R . .
H13C H -0.0300 0.4960 0.5696 0.112 Uiso 1 1 calc R . .
C14 C 0.3456(7) 0.4461(4) 0.5626(3) 0.0775(14) Uani 1 1 d . . .
H14A H 0.2299 0.4059 0.5493 0.116 Uiso 1 1 calc R . .
H14B H 0.4297 0.4148 0.5385 0.116 Uiso 1 1 calc R . .
H14C H 0.3407 0.5044 0.5447 0.116 Uiso 1 1 calc R . .
C15 C 0.2927(5) 0.5622(3) 0.6982(2) 0.0503(10) Uani 1 1 d . . .
H15 H 0.2926 0.6036 0.6600 0.060 Uiso 1 1 calc R A .
C16 C 0.2722(7) 0.7333(3) 0.8166(3) 0.0654(12) Uani 1 1 d . . .
H16 H 0.1551 0.6962 0.8179 0.078 Uiso 1 1 calc R A .
C17 C 0.6465(7) 0.6868(4) 0.7812(3) 0.0875(17) Uani 1 1 d . . .
H17 H 0.7015 0.6308 0.7718 0.105 Uiso 1 1 calc R A .
C18 C 0.4190(9) 0.5727(4) 0.8782(3) 0.0860(18) Uani 1 1 d . . .
H18 H 0.4773 0.6197 0.9246 0.103 Uiso 1 1 calc R A .
C19 C 0.2342(8) 0.7879(4) 0.7532(4) 0.0926(18) Uani 1 1 d . A .
H19A H 0.1548 0.8296 0.7674 0.139 Uiso 1 1 calc R . .
H19B H 0.1799 0.7444 0.7059 0.139 Uiso 1 1 calc R . .
H19C H 0.3437 0.8245 0.7459 0.139 Uiso 1 1 calc R . .
C20 C 0.3224(9) 0.7948(4) 0.8954(4) 0.105(2) Uani 1 1 d . A .
H20A H 0.4454 0.8252 0.9033 0.158 Uiso 1 1 calc R . .
H20B H 0.3049 0.7567 0.9339 0.158 Uiso 1 1 calc R . .
H20C H 0.2493 0.8422 0.8997 0.158 Uiso 1 1 calc R . .
C21 C 0.6599(8) 0.7318(5) 0.7122(4) 0.123(3) Uani 1 1 d . A .
H21A H 0.5889 0.7802 0.7132 0.185 Uiso 1 1 calc R . .
H21B H 0.6174 0.6847 0.6658 0.185 Uiso 1 1 calc R . .
H21C H 0.7820 0.7596 0.7130 0.185 Uiso 1 1 calc R . .
C22 C 0.7610(9) 0.7505(6) 0.8536(5) 0.161(4) Uani 1 1 d . A .
H22A H 0.8813 0.7663 0.8448 0.242 Uiso 1 1 calc R . .
H22B H 0.7593 0.7180 0.8964 0.242 Uiso 1 1 calc R . .
H22C H 0.7147 0.8075 0.8654 0.242 Uiso 1 1 calc R . .
C23 C 0.2360(10) 0.5322(5) 0.8954(3) 0.115(2) Uani 1 1 d . A .
H23A H 0.1804 0.4779 0.8560 0.173 Uiso 1 1 calc R . .
H23B H 0.1629 0.5796 0.8959 0.173 Uiso 1 1 calc R . .
H23C H 0.2501 0.5137 0.9450 0.173 Uiso 1 1 calc R . .
C24 C 0.5342(13) 0.4985(6) 0.8714(4) 0.168(4) Uani 1 1 d . A .
H24A H 0.5382 0.4699 0.9164 0.252 Uiso 1 1 calc R . .
H24B H 0.6526 0.5276 0.8673 0.252 Uiso 1 1 calc R . .
H24C H 0.4851 0.4507 0.8259 0.252 Uiso 1 1 calc R . .
S5 S -0.2170(19) 0.2687(13) 0.5074(7) 0.092(3) Uani 0.344(11) 1 d PDU A 1
O1 O -0.212(3) 0.2890(13) 0.5880(7) 0.120(5) Uani 0.344(11) 1 d PDU A 1
O2 O -0.315(3) 0.3250(19) 0.4678(12) 0.116(6) Uani 0.344(11) 1 d PDU A 1
O3 O -0.0526(17) 0.2599(11) 0.4849(13) 0.125(5) Uani 0.344(11) 1 d PDU A 1
C25 C -0.342(2) 0.1508(12) 0.4784(8) 0.085(4) Uani 0.344(11) 1 d PDU A 1
F1 F -0.252(2) 0.0937(10) 0.5083(12) 0.131(5) Uani 0.344(11) 1 d PDU A 1
F2 F -0.497(3) 0.1387(18) 0.4994(12) 0.137(6) Uani 0.344(11) 1 d PDU A 1
F3 F -0.376(3) 0.1213(16) 0.4041(7) 0.130(6) Uani 0.344(11) 1 d PDU A 1
S51 S -0.2401(7) 0.2764(5) 0.5185(3) 0.0643(11) Uani 0.656(11) 1 d PDU A 2
O11 O -0.3282(14) 0.3112(6) 0.5790(5) 0.117(3) Uani 0.656(11) 1 d PDU A 2
O21 O -0.259(2) 0.3204(12) 0.4543(6) 0.146(5) Uani 0.656(11) 1 d PDU A 2
O31 O -0.0644(9) 0.2681(6) 0.5457(7) 0.127(3) Uani 0.656(11) 1 d PDU A 2
C251 C -0.3604(12) 0.1588(7) 0.4862(5) 0.086(2) Uani 0.656(11) 1 d PDU A 2
F11 F -0.3044(16) 0.1144(9) 0.4278(6) 0.161(4) Uani 0.656(11) 1 d PDU A 2
F21 F -0.3557(17) 0.1094(6) 0.5410(5) 0.150(4) Uani 0.656(11) 1 d PDU A 2
F31 F -0.5269(11) 0.1589(9) 0.4637(7) 0.149(4) Uani 0.656(11) 1 d PDU A 2

loop_
_atom_site_aniso_label
_atom_site_aniso_U_11
_atom_site_aniso_U_22
_atom_site_aniso_U_33
_atom_site_aniso_U_23
_atom_site_aniso_U_13
_atom_site_aniso_U_12
Ag 0.1155(4) 0.04544(19) 0.0701(3) 0.01860(18) 0.0253(2) 0.00759(18)
Si1 0.0468(6) 0.0540(6) 0.0518(7) 0.0165(5) 0.0073(5) 0.0084(5)
Si2 0.0596(7) 0.0474(6) 0.0538(7) 0.0054(5) -0.0016(6) 0.0132(6)
S1 0.0579(7) 0.0600(6) 0.0585(7) 0.0151(5) 0.0157(5) 0.0071(5)
S2 0.0864(9) 0.0472(6) 0.0871(9) 0.0099(6) 0.0061(7) 0.0242(6)
S3 0.0579(7) 0.0490(6) 0.0549(7) 0.0083(5) 0.0096(5) 0.0040(5)
S4 0.0712(8) 0.0542(6) 0.0674(8) 0.0060(5) 0.0145(6) 0.0199(6)
C1 0.103(4) 0.091(4) 0.079(4) 0.016(3) 0.045(3) 0.031(3)
C2 0.122(5) 0.082(4) 0.102(5) -0.027(4) -0.007(4) 0.016(4)
C3 0.047(2) 0.041(2) 0.052(2) 0.0093(17) 0.0057(18) 0.0111(17)
C4 0.064(3) 0.059(3) 0.065(3) 0.012(2) 0.021(2) 0.020(2)
C5 0.080(4) 0.095(4) 0.062(3) 0.026(3) -0.008(3) 0.016(3)
C6 0.065(3) 0.082(4) 0.101(4) 0.030(3) 0.026(3) 0.000(3)
C7 0.089(4) 0.086(4) 0.090(4) 0.026(3) 0.023(3) 0.048(3)
C8 0.130(5) 0.098(4) 0.084(4) 0.002(3) 0.042(4) 0.038(4)
C9 0.118(5) 0.127(6) 0.131(6) 0.059(5) -0.016(4) 0.042(5)
C10 0.068(4) 0.136(6) 0.075(4) 0.017(4) -0.012(3) -0.001(4)
C11 0.056(3) 0.111(5) 0.132(6) 0.026(4) 0.002(4) -0.018(3)
C12 0.094(4) 0.139(6) 0.132(6) 0.058(5) 0.046(4) 0.001(4)
C13 0.068(3) 0.074(3) 0.077(3) 0.018(3) -0.006(3) 0.010(3)
C14 0.088(4) 0.076(3) 0.071(3) 0.007(3) 0.033(3) 0.016(3)
C15 0.053(2) 0.045(2) 0.049(2) 0.0063(18) 0.0020(19) 0.0073(18)
C16 0.077(3) 0.047(2) 0.067(3) 0.000(2) 0.001(2) 0.018(2)
C17 0.067(3) 0.094(4) 0.087(4) -0.004(3) -0.001(3) 0.009(3)
C18 0.131(5) 0.072(3) 0.055(3) 0.009(3) -0.008(3) 0.043(4)
C19 0.115(5) 0.067(3) 0.106(5) 0.026(3) 0.017(4) 0.040(3)
C20 0.133(5) 0.082(4) 0.091(4) -0.017(3) 0.006(4) 0.036(4)
C21 0.080(4) 0.129(6) 0.153(7) 0.032(5) 0.037(4) -0.020(4)
C22 0.076(4) 0.206(9) 0.145(7) -0.065(7) 0.008(4) -0.029(5)
C23 0.165(7) 0.096(5) 0.072(4) 0.039(3) -0.001(4) -0.016(4)
C24 0.294(12) 0.161(7) 0.099(5) 0.043(5) 0.030(6) 0.167(8)
S5 0.111(6) 0.072(4) 0.079(5) 0.006(4) -0.011(4) 0.007(4)
O1 0.127(9) 0.117(8) 0.080(6) -0.011(6) -0.017(7) -0.022(8)
O2 0.143(13) 0.068(8) 0.134(11) 0.023(9) -0.002(10) 0.030(9)
O3 0.091(7) 0.106(9) 0.159(13) 0.007(11) 0.011(9) -0.005(6)
C25 0.098(8) 0.070(7) 0.079(8) 0.003(7) 0.011(8) 0.008(7)
F1 0.145(11) 0.079(6) 0.171(12) 0.050(8) 0.005(9) 0.015(7)
F2 0.107(10) 0.141(12) 0.149(13) 0.012(11) 0.042(10) -0.015(8)
F3 0.172(14) 0.110(9) 0.069(6) -0.008(6) -0.007(7) -0.043(9)
S51 0.0694(19) 0.0578(19) 0.055(2) 0.0104(15) -0.0091(14) -0.0015(14)
O11 0.145(7) 0.102(5) 0.104(5) -0.007(4) 0.038(5) 0.036(5)
O21 0.191(11) 0.131(8) 0.103(6) 0.072(6) -0.005(6) -0.034(7)
O31 0.081(4) 0.127(5) 0.145(7) -0.016(6) -0.032(5) 0.021(4)
C251 0.081(5) 0.076(5) 0.093(6) 0.008(4) 0.022(5) -0.003(4)
F11 0.190(9) 0.120(6) 0.138(8) -0.067(6) 0.035(7) 0.012(6)
F21 0.196(9) 0.084(5) 0.170(7) 0.067(5) 0.013(6) -0.003(5)
F31 0.074(4) 0.178(8) 0.164(9) 0.036(7) -0.024(5) -0.032(4)

loop_
_atom_type_symbol
_atom_type_description
_atom_type_scat_dispersion_real
_atom_type_scat_dispersion_imag
_atom_type_scat_source
C C 0.0033 0.0016 'International Tables Vol C Tables 4.2.6.8 and 6.1.1.4'
H H 0.0000 0.0000 'International Tables Vol C Tables 4.2.6.8 and 6.1.1.4'
O O 0.0106 0.0060 'International Tables Vol C Tables 4.2.6.8 and 6.1.1.4'
Si Si 0.0817 0.0704 'International Tables Vol C Tables 4.2.6.8 and 6.1.1.4'
S S 0.1246 0.1234 'International Tables Vol C Tables 4.2.6.8 and 6.1.1.4'
Ag Ag -0.8971 1.1015 'International Tables Vol C Tables 4.2.6.8 and 6.1.1.4'
F F 0.0171 0.0103 'International Tables Vol C Tables 4.2.6.8 and 6.1.1.4'

loop_
_geom_angle_atom_site_label_1
_geom_angle_atom_site_label_2
_geom_angle_atom_site_label_3
_geom_angle
_geom_angle_site_symmetry_1
_geom_angle_site_symmetry_3
_geom_angle_publ_flag
S1 Ag S3 155.27(4) . . ?
S1 Ag O31 94.9(2) . . ?
S3 Ag O31 108.8(2) . . ?
S1 Ag O1 107.9(5) . . ?
S3 Ag O1 95.8(5) . . ?
O31 Ag O1 34.5(4) . . ?
C6 Si1 C4 114.6(2) . . ?
C6 Si1 C5 109.2(3) . . ?
C4 Si1 C5 107.9(2) . . ?
C6 Si1 C3 105.7(2) . . ?
C4 Si1 C3 107.41(18) . . ?
C5 Si1 C3 112.1(2) . . ?
C16 Si2 C17 115.4(3) . . ?
C16 Si2 C18 107.7(2) . . ?
C17 Si2 C18 109.7(3) . . ?
C16 Si2 C15 105.41(19) . . ?
C17 Si2 C15 106.1(2) . . ?
C18 Si2 C15 112.7(2) . . ?
C3 S1 C1 104.6(2) . . ?
C3 S1 Ag 107.89(13) . . ?
C1 S1 Ag 99.42(19) . . ?
C2 S2 C3 102.9(2) . . ?
C13 S3 C15 104.2(2) . . ?
C13 S3 Ag 106.72(17) . . ?
C15 S3 Ag 97.03(13) . . ?
C14 S4 C15 103.3(2) . . ?
S1 C1 H1A 109.5 . . ?
S1 C1 H1B 109.5 . . ?
H1A C1 H1B 109.5 . . ?
S1 C1 H1C 109.5 . . ?
H1A C1 H1C 109.5 . . ?
H1B C1 H1C 109.5 . . ?
S2 C2 H2A 109.5 . . ?
S2 C2 H2B 109.5 . . ?
H2A C2 H2B 109.5 . . ?
S2 C2 H2C 109.5 . . ?
H2A C2 H2C 109.5 . . ?
H2B C2 H2C 109.5 . . ?
S2 C3 S1 112.8(2) . . ?
S2 C3 Si1 109.9(2) . . ?
S1 C3 Si1 111.3(2) . . ?
S2 C3 H3 107.5 . . ?
S1 C3 H3 107.5 . . ?
Si1 C3 H3 107.5 . . ?
C7 C4 C8 109.3(4) . . ?
C7 C4 Si1 115.0(3) . . ?
C8 C4 Si1 114.4(4) . . ?
C7 C4 H4 105.8 . . ?
C8 C4 H4 105.8 . . ?
Si1 C4 H4 105.8 . . ?
C9 C5 C10 112.9(5) . . ?
C9 C5 Si1 116.8(4) . . ?
C10 C5 Si1 113.4(4) . . ?
C9 C5 H5 103.9 . . ?
C10 C5 H5 103.9 . . ?
Si1 C5 H5 103.9 . . ?
C12 C6 C11 114.1(5) . . ?
C12 C6 Si1 115.2(4) . . ?
C11 C6 Si1 115.1(4) . . ?
C12 C6 H6 103.4 . . ?
C11 C6 H6 103.4 . . ?
Si1 C6 H6 103.4 . . ?
C4 C7 H7A 109.5 . . ?
C4 C7 H7B 109.5 . . ?
H7A C7 H7B 109.5 . . ?
C4 C7 H7C 109.5 . . ?
H7A C7 H7C 109.5 . . ?
H7B C7 H7C 109.5 . . ?
C4 C8 H8A 109.5 . . ?
C4 C8 H8B 109.5 . . ?
H8A C8 H8B 109.5 . . ?
C4 C8 H8C 109.5 . . ?
H8A C8 H8C 109.5 . . ?
H8B C8 H8C 109.5 . . ?
C5 C9 H9A 109.5 . . ?
C5 C9 H9B 109.5 . . ?
H9A C9 H9B 109.5 . . ?
C5 C9 H9C 109.5 . . ?
H9A C9 H9C 109.5 . . ?
H9B C9 H9C 109.5 . . ?
C5 C10 H10A 109.5 . . ?
C5 C10 H10B 109.5 . . ?
H10A C10 H10B 109.5 . . ?
C5 C10 H10C 109.5 . . ?
H10A C10 H10C 109.5 . . ?
H10B C10 H10C 109.5 . . ?
C6 C11 H11A 109.5 . . ?
C6 C11 H11B 109.5 . . ?
H11A C11 H11B 109.5 . . ?
C6 C11 H11C 109.5 . . ?
H11A C11 H11C 109.5 . . ?
H11B C11 H11C 109.5 . . ?
C6 C12 H12A 109.5 . . ?
C6 C12 H12B 109.5 . . ?
H12A C12 H12B 109.5 . . ?
C6 C12 H12C 109.5 . . ?
H12A C12 H12C 109.5 . . ?
H12B C12 H12C 109.5 . . ?
S3 C13 H13A 109.5 . . ?
S3 C13 H13B 109.5 . . ?
H13A C13 H13B 109.5 . . ?
S3 C13 H13C 109.5 . . ?
H13A C13 H13C 109.5 . . ?
H13B C13 H13C 109.5 . . ?
S4 C14 H14A 109.5 . . ?
S4 C14 H14B 109.5 . . ?
H14A C14 H14B 109.5 . . ?
S4 C14 H14C 109.5 . . ?
H14A C14 H14C 109.5 . . ?
H14B C14 H14C 109.5 . . ?
S4 C15 S3 113.7(2) . . ?
S4 C15 Si2 112.0(2) . . ?
S3 C15 Si2 111.0(2) . . ?
S4 C15 H15 106.5 . . ?
S3 C15 H15 106.5 . . ?
Si2 C15 H15 106.5 . . ?
C20 C16 C19 113.1(4) . . ?
C20 C16 Si2 115.6(4) . . ?
C19 C16 Si2 115.6(4) . . ?
C20 C16 H16 103.5 . . ?
C19 C16 H16 103.5 . . ?
Si2 C16 H16 103.5 . . ?
C21 C17 C22 110.7(6) . . ?
C21 C17 Si2 115.3(4) . . ?
C22 C17 Si2 113.2(5) . . ?
C21 C17 H17 105.5 . . ?
C22 C17 H17 105.5 . . ?
Si2 C17 H17 105.5 . . ?
C24 C18 C23 111.3(6) . . ?
C24 C18 Si2 113.8(5) . . ?
C23 C18 Si2 114.4(4) . . ?
C24 C18 H18 105.5 . . ?
C23 C18 H18 105.5 . . ?
Si2 C18 H18 105.5 . . ?
C16 C19 H19A 109.5 . . ?
C16 C19 H19B 109.5 . . ?
H19A C19 H19B 109.5 . . ?
C16 C19 H19C 109.5 . . ?
H19A C19 H19C 109.5 . . ?
H19B C19 H19C 109.5 . . ?
C16 C20 H20A 109.5 . . ?
C16 C20 H20B 109.5 . . ?
H20A C20 H20B 109.5 . . ?
C16 C20 H20C 109.5 . . ?
H20A C20 H20C 109.5 . . ?
H20B C20 H20C 109.5 . . ?
C17 C21 H21A 109.5 . . ?
C17 C21 H21B 109.5 . . ?
H21A C21 H21B 109.5 . . ?
C17 C21 H21C 109.5 . . ?
H21A C21 H21C 109.5 . . ?
H21B C21 H21C 109.5 . . ?
C17 C22 H22A 109.5 . . ?
C17 C22 H22B 109.5 . . ?
H22A C22 H22B 109.5 . . ?
C17 C22 H22C 109.5 . . ?
H22A C22 H22C 109.5 . . ?
H22B C22 H22C 109.5 . . ?
C18 C23 H23A 109.5 . . ?
C18 C23 H23B 109.5 . . ?
H23A C23 H23B 109.5 . . ?
C18 C23 H23C 109.5 . . ?
H23A C23 H23C 109.5 . . ?
H23B C23 H23C 109.5 . . ?
C18 C24 H24A 109.5 . . ?
C18 C24 H24B 109.5 . . ?
H24A C24 H24B 109.5 . . ?
C18 C24 H24C 109.5 . . ?
H24A C24 H24C 109.5 . . ?
H24B C24 H24C 109.5 . . ?
O3 S5 O1 114.5(10) . . ?
O3 S5 O2 115.3(10) . . ?
O1 S5 O2 112.9(10) . . ?
O3 S5 C25 102.7(11) . . ?
O1 S5 C25 103.9(12) . . ?
O2 S5 C25 105.8(15) . . ?
S5 O1 Ag 122.3(11) . . ?
F3 C25 F2 104.2(11) . . ?
F3 C25 F1 107.6(11) . . ?
F2 C25 F1 107.6(11) . . ?
F3 C25 S5 113.6(14) . . ?
F2 C25 S5 114.5(15) . . ?
F1 C25 S5 109.0(12) . . ?
O21 S51 O31 114.5(7) . . ?
O21 S51 O11 114.6(6) . . ?
O31 S51 O11 112.6(5) . . ?
O21 S51 C251 105.8(8) . . ?
O31 S51 C251 105.7(6) . . ?
O11 S51 C251 102.2(5) . . ?
S51 O31 Ag 118.9(6) . . ?
F31 C251 F11 106.7(8) . . ?
F31 C251 F21 105.9(7) . . ?
F11 C251 F21 108.9(8) . . ?
F31 C251 S51 110.3(8) . . ?
F11 C251 S51 112.3(8) . . ?
F21 C251 S51 112.4(7) . . ?

loop_
_geom_bond_atom_site_label_1
_geom_bond_atom_site_label_2
_geom_bond_distance
_geom_bond_site_symmetry_2
_geom_bond_publ_flag
Ag S1 2.4557(12) . ?
Ag S3 2.4858(12) . ?
Ag O31 2.512(10) . ?
Ag O1 2.519(16) . ?
Si1 C6 1.876(5) . ?
Si1 C4 1.877(4) . ?
Si1 C5 1.891(5) . ?
Si1 C3 1.927(4) . ?
Si2 C16 1.882(4) . ?
Si2 C17 1.898(6) . ?
Si2 C18 1.901(5) . ?
Si2 C15 1.919(4) . ?
S1 C3 1.818(4) . ?
S1 C1 1.818(5) . ?
S2 C2 1.794(6) . ?
S2 C3 1.804(4) . ?
S3 C13 1.800(5) . ?
S3 C15 1.834(4) . ?
S4 C14 1.787(5) . ?
S4 C15 1.815(4) . ?
C1 H1A 0.9600 . ?
C1 H1B 0.9600 . ?
C1 H1C 0.9600 . ?
C2 H2A 0.9600 . ?
C2 H2B 0.9600 . ?
C2 H2C 0.9600 . ?
C3 H3 0.9800 . ?
C4 C7 1.543(7) . ?
C4 C8 1.554(6) . ?
C4 H4 0.9800 . ?
C5 C9 1.467(8) . ?
C5 C10 1.540(8) . ?
C5 H5 0.9800 . ?
C6 C12 1.481(8) . ?
C6 C11 1.519(8) . ?
C6 H6 0.9800 . ?
C7 H7A 0.9600 . ?
C7 H7B 0.9600 . ?
C7 H7C 0.9600 . ?
C8 H8A 0.9600 . ?
C8 H8B 0.9600 . ?
C8 H8C 0.9600 . ?
C9 H9A 0.9600 . ?
C9 H9B 0.9600 . ?
C9 H9C 0.9600 . ?
C10 H10A 0.9600 . ?
C10 H10B 0.9600 . ?
C10 H10C 0.9600 . ?
C11 H11A 0.9600 . ?
C11 H11B 0.9600 . ?
C11 H11C 0.9600 . ?
C12 H12A 0.9600 . ?
C12 H12B 0.9600 . ?
C12 H12C 0.9600 . ?
C13 H13A 0.9600 . ?
C13 H13B 0.9600 . ?
C13 H13C 0.9600 . ?
C14 H14A 0.9600 . ?
C14 H14B 0.9600 . ?
C14 H14C 0.9600 . ?
C15 H15 0.9800 . ?
C16 C20 1.494(7) . ?
C16 C19 1.505(7) . ?
C16 H16 0.9800 . ?
C17 C21 1.492(9) . ?
C17 C22 1.523(8) . ?
C17 H17 0.9800 . ?
C18 C24 1.508(7) . ?
C18 C23 1.530(9) . ?
C18 H18 0.9800 . ?
C19 H19A 0.9600 . ?
C19 H19B 0.9600 . ?
C19 H19C 0.9600 . ?
C20 H20A 0.9600 . ?
C20 H20B 0.9600 . ?
C20 H20C 0.9600 . ?
C21 H21A 0.9600 . ?
C21 H21B 0.9600 . ?
C21 H21C 0.9600 . ?
C22 H22A 0.9600 . ?
C22 H22B 0.9600 . ?
C22 H22C 0.9600 . ?
C23 H23A 0.9600 . ?
C23 H23B 0.9600 . ?
C23 H23C 0.9600 . ?
C24 H24A 0.9600 . ?
C24 H24B 0.9600 . ?
C24 H24C 0.9600 . ?
S5 O3 1.402(7) . ?
S5 O1 1.406(7) . ?
S5 O2 1.407(7) . ?
S5 C25 1.78(3) . ?
C25 F3 1.295(8) . ?
C25 F2 1.297(8) . ?
C25 F1 1.300(8) . ?
S51 O21 1.400(6) . ?
S51 O31 1.406(6) . ?
S51 O11 1.416(6) . ?
S51 C251 1.771(13) . ?
C251 F31 1.292(7) . ?
C251 F11 1.293(7) . ?
C251 F21 1.302(7) . ?
